data_1560362
loop_
_publ_author_name
'Jayasinghe, Ashini S.'
'Payne, Maurice K.'
'Forbes, Tori Z.'

_publ_section_title
;
 Synthesis and characterization of heterometallic uranyl
 pyridinedicarboxylate compounds
;
_journal_name_full 'Journal of Solid State Chemistry'
_journal_page_first 25
_journal_page_last 31
_journal_paper_doi 10.1016/j.jssc.2017.07.002
_journal_volume 254
_journal_year 2017
_chemical_formula_sum 'C14 H14 Cu N2 O18 U'
_chemical_formula_weight 799.84
_space_group_IT_number 12
_space_group_name_Hall '-C 2y'
_space_group_name_H-M_alt 'C 1 2/m 1'
_symmetry_cell_setting monoclinic
_symmetry_Int_Tables_number 12
_symmetry_space_group_name_Hall '-C 2y'
_symmetry_space_group_name_H-M 'C 1 2/m 1'
_atom_sites_solution_hydrogens mixed
_audit_creation_date 2017-06-23T16:14:20-00:00
_audit_creation_method 'WinGX routine CIF_UPDATE'
_cell_angle_alpha 90
_cell_angle_beta 96.501(15)
_cell_angle_gamma 90
_cell_formula_units_Z 2
_cell_length_a 14.785(5)
_cell_length_b 6.982(2)
_cell_length_c 10.879(3)
_cell_measurement_reflns_used 2248
_cell_measurement_temperature 100(2)
_cell_measurement_theta_max 20.67
_cell_measurement_theta_min 2.77
_cell_volume 1115.8(6)
_computing_cell_refinement 'APEX2 (Bruker AXS, 2006)'
_computing_data_collection 'Collect (Nonius BV, 1997-2000)'
_computing_data_reduction 'APEX2 (Bruker AXS, 2006)'
_computing_molecular_graphics 'CrystalMaker v2.5.0'
_computing_publication_material 'CrystalMaker v2.5.0'
_computing_structure_refinement 'SHELXL-2016/6 (Sheldrick, 2016)'
_computing_structure_solution 'SHELXT 2014/4 (Sheldrick, 2014)'
_diffrn_ambient_temperature 100(2)
_diffrn_measured_fraction_theta_full 1
_diffrn_measured_fraction_theta_max 0.994
_diffrn_measurement_device_type KappaCCD
_diffrn_measurement_method 'CCD phi and omega scans'
_diffrn_radiation_type MoK\a
_diffrn_radiation_wavelength 0.71073
_diffrn_reflns_av_R_equivalents 0.0887
_diffrn_reflns_av_unetI/netI 0.0502
_diffrn_reflns_Laue_measured_fraction_full 1
_diffrn_reflns_Laue_measured_fraction_max 0.994
_diffrn_reflns_limit_h_max 17
_diffrn_reflns_limit_h_min -17
_diffrn_reflns_limit_k_max 8
_diffrn_reflns_limit_k_min -8
_diffrn_reflns_limit_l_max 13
_diffrn_reflns_limit_l_min -13
_diffrn_reflns_number 10713
_diffrn_reflns_point_group_measured_fraction_full 1
_diffrn_reflns_point_group_measured_fraction_max 0.994
_diffrn_reflns_theta_full 25.242
_diffrn_reflns_theta_max 25.562
_diffrn_reflns_theta_min 1.884
_diffrn_source 'sealed tube'
_exptl_absorpt_coefficient_mu 8.294
_exptl_absorpt_correction_T_max 0.7452
_exptl_absorpt_correction_T_min 0.5576
_exptl_absorpt_correction_type multi-scan
_exptl_absorpt_process_details SADABS
_exptl_crystal_colour blue
_exptl_crystal_density_diffrn 2.381
_exptl_crystal_description plate
_exptl_crystal_F_000 754
_exptl_crystal_size_max 0.05
_exptl_crystal_size_mid 0.04
_exptl_crystal_size_min 0.02
_refine_diff_density_max 1.281
_refine_diff_density_min -2.23
_refine_diff_density_rms 0.219
_refine_ls_extinction_coef 0.0057(8)
_refine_ls_extinction_expression Fc^*^=kFc[1+0.001xFc^2^\l^3^/sin(2\q)]^-1/4^
_refine_ls_extinction_method 'SHELXL-2016/6 (Sheldrick 2016)'
_refine_ls_goodness_of_fit_ref 1.035
_refine_ls_hydrogen_treatment mixed
_refine_ls_matrix_type full
_refine_ls_number_parameters 117
_refine_ls_number_reflns 1131
_refine_ls_number_restraints 100
_refine_ls_restrained_S_all 1.004
_refine_ls_R_factor_all 0.0549
_refine_ls_R_factor_gt 0.0477
_refine_ls_shift/su_max 0
_refine_ls_shift/su_mean 0
_refine_ls_structure_factor_coef Fsqd
_refine_ls_weighting_details 'w=1/[\s^2^(Fo^2^)+(0.0827P)^2^] where P=(Fo^2^+2Fc^2^)/3'
_refine_ls_weighting_scheme calc
_refine_ls_wR_factor_gt 0.1149
_refine_ls_wR_factor_ref 0.1184
_reflns_Friedel_coverage 0
_reflns_number_gt 1017
_reflns_number_total 1131
_reflns_threshold_expression 'I > 2\s(I)'
_cod_data_source_file mmc2.cif
_cod_data_source_block c2_m_a
_cod_original_sg_symbol_H-M 'C 2/m'
_cod_database_code 1560362

loop_
_symmetry_equiv_pos_as_xyz
'x, y, z'
'-x, y, -z'
'x+1/2, y+1/2, z'
'-x+1/2, y+1/2, -z'
'-x, -y, -z'
'x, -y, z'
'-x+1/2, -y+1/2, -z'
'x+1/2, -y+1/2, z'

loop_
_atom_site_label
_atom_site_type_symbol
_atom_site_fract_x
_atom_site_fract_y
_atom_site_fract_z
_atom_site_U_iso_or_equiv
_atom_site_adp_type
_atom_site_occupancy
_atom_site_site_symmetry_order
_atom_site_calc_flag
_atom_site_refinement_flags_posn
_atom_site_refinement_flags_adp
_atom_site_refinement_flags_occupancy
_atom_site_disorder_assembly
_atom_site_disorder_group
U1 U 0.5 1 0.5 0.0353(4) Uani 1 4 d S T P . .
Cu1 Cu 0.5 1 0 0.0301(5) Uani 1 4 d DS T P . .
O1 O 0.5 0.7492(15) 0.5 0.043(2) Uani 1 2 d S T P . .
O2 O 0.6287(6) 1 0.6691(8) 0.042(2) Uani 1 2 d S T P . .
O3 O 0.7749(5) 1 0.7524(7) 0.039(2) Uani 1 2 d S T P . .
O4 O 0.6073(6) 1 0.1262(8) 0.051(3) Uani 1 2 d S T P . .
O5 O 0.5281(7) 1 0.2891(9) 0.077(4) Uani 1 2 d S T P . .
O6 O 0.4261(7) 0.7901(15) 0.0942(13) 0.111(4) Uani 1 1 d D . . . .
H6A H 0.449(4) 0.694(15) 0.133(14) 0.133 Uiso 1 1 d D U . . .
H6B H 0.372(4) 0.756(18) 0.076(15) 0.133 Uiso 1 1 d D U . . .
OW1 O 0.5311(6) 0.5 0.1986(8) 0.045(2) Uani 1 2 d S T P . .
OW2 O 0.2498(11) 0.844(3) 0.0213(13) 0.076(6) Uani 0.5 1 d . . P A -1
C1 C 0.7138(7) 1 0.6637(10) 0.030(3) Uani 1 2 d S T P . .
C2 C 0.7400(8) 1 0.5328(11) 0.029(2) Uani 1 2 d S T P . .
C3 C 0.8298(8) 1 0.5062(11) 0.034(3) Uani 1 2 d S T P . .
H3 H 0.878906 1 0.570555 0.04 Uiso 1 2 calc R U P . .
C4 C 0.8458(8) 1 0.3822(12) 0.042(3) Uani 1 2 d S T P . .
H4 H 0.906194 1 0.360334 0.051 Uiso 1 2 calc R U P . .
C5 C 0.7717(8) 1 0.2912(12) 0.037(3) Uani 1 2 d S T P . .
H5 H 0.780454 1 0.206046 0.045 Uiso 1 2 calc R U P . .
C6 C 0.6849(8) 1 0.3277(11) 0.036(3) Uani 1 2 d S T P . .
C7 C 0.6004(8) 1 0.2401(11) 0.045(4) Uani 1 2 d S T P . .
N1 N 0.6682(7) 1 0.4469(9) 0.034(2) Uani 1 2 d S T P . .

loop_
_atom_site_aniso_label
_atom_site_aniso_U_11
_atom_site_aniso_U_22
_atom_site_aniso_U_33
_atom_site_aniso_U_23
_atom_site_aniso_U_13
_atom_site_aniso_U_12
U1 0.0165(4) 0.0709(7) 0.0172(4) 0 -0.0034(2) 0
Cu1 0.0171(9) 0.0564(15) 0.0160(9) 0 -0.0020(7) 0
O1 0.018(4) 0.072(7) 0.036(5) 0 -0.012(3) 0
O2 0.020(3) 0.086(8) 0.019(4) 0 -0.007(3) 0
O3 0.018(4) 0.075(7) 0.023(4) 0 -0.006(3) 0
O4 0.017(4) 0.115(9) 0.019(4) 0 -0.006(3) 0
O5 0.022(4) 0.185(14) 0.025(5) 0 -0.002(4) 0
O6 0.088(7) 0.068(7) 0.162(11) 0.049(7) -0.054(7) -0.004(5)
OW1 0.035(5) 0.062(7) 0.038(5) 0 0.000(4) 0
OW2 0.048(8) 0.16(2) 0.023(8) 0.023(9) 0.014(6) 0.017(12)
C1 0.020(4) 0.043(7) 0.025(4) 0 -0.006(3) 0
C2 0.027(4) 0.031(7) 0.028(4) 0 -0.003(3) 0
C3 0.023(5) 0.046(8) 0.030(5) 0 -0.004(4) 0
C4 0.022(5) 0.071(10) 0.032(5) 0 -0.004(4) 0
C5 0.022(5) 0.060(9) 0.030(6) 0 -0.002(4) 0
C6 0.023(4) 0.059(9) 0.026(4) 0 -0.004(4) 0
C7 0.022(5) 0.091(11) 0.022(4) 0 -0.002(4) 0
N1 0.027(4) 0.046(7) 0.026(4) 0 -0.004(3) 0

loop_
_atom_type_symbol
_atom_type_description
_atom_type_scat_dispersion_real
_atom_type_scat_dispersion_imag
_atom_type_scat_source
C C 0.0033 0.0016 'International Tables Vol C Tables 4.2.6.8 and 6.1.1.4'
H H 0 0 'International Tables Vol C Tables 4.2.6.8 and 6.1.1.4'
N N 0.0061 0.0033 'International Tables Vol C Tables 4.2.6.8 and 6.1.1.4'
O O 0.0106 0.006 'International Tables Vol C Tables 4.2.6.8 and 6.1.1.4'
Cu Cu 0.3201 1.2651 'International Tables Vol C Tables 4.2.6.8 and 6.1.1.4'
U U -9.6767 9.6646 'International Tables Vol C Tables 4.2.6.8 and 6.1.1.4'

loop_
_geom_angle_atom_site_label_1
_geom_angle_atom_site_label_2
_geom_angle_atom_site_label_3
_geom_angle
_geom_angle_site_symmetry_1
_geom_angle_site_symmetry_3
O1 U1 O1 180 . 5_676
O1 U1 O5 90.0000(10) . 5_676
O1 U1 O5 90.0000(10) 5_676 5_676
O1 U1 O5 90 . .
O1 U1 O5 90.0000(10) 5_676 .
O5 U1 O5 180 5_676 .
O1 U1 O2 90.000(2) . .
O1 U1 O2 90.000(2) 5_676 .
O5 U1 O2 59.3(3) 5_676 .
O5 U1 O2 120.7(3) . .
O1 U1 O2 90.000(2) . 5_676
O1 U1 O2 90.000(2) 5_676 5_676
O5 U1 O2 120.7(3) 5_676 5_676
O5 U1 O2 59.3(3) . 5_676
O2 U1 O2 180.0(3) . 5_676
O1 U1 N1 90.000(3) . 5_676
O1 U1 N1 90.000(3) 5_676 5_676
O5 U1 N1 60.8(3) 5_676 5_676
O5 U1 N1 119.2(3) . 5_676
O2 U1 N1 120.2(3) . 5_676
O2 U1 N1 59.8(3) 5_676 5_676
O1 U1 N1 90.000(2) . .
O1 U1 N1 90.000(3) 5_676 .
O5 U1 N1 119.2(3) 5_676 .
O5 U1 N1 60.8(3) . .
O2 U1 N1 59.8(3) . .
O2 U1 N1 120.2(3) 5_676 .
N1 U1 N1 180 5_676 .
O4 Cu1 O4 180 . 5_675
O4 Cu1 O6 94.6(3) . .
O4 Cu1 O6 85.4(3) 5_675 .
O4 Cu1 O6 85.4(3) . 5_675
O4 Cu1 O6 94.6(3) 5_675 5_675
O6 Cu1 O6 180 . 5_675
O4 Cu1 O6 94.6(3) . 6_575
O4 Cu1 O6 85.4(3) 5_675 6_575
O6 Cu1 O6 85.7(8) . 6_575
O6 Cu1 O6 94.3(8) 5_675 6_575
O4 Cu1 O6 85.4(3) . 2_655
O4 Cu1 O6 94.6(3) 5_675 2_655
O6 Cu1 O6 94.3(8) . 2_655
O6 Cu1 O6 85.7(8) 5_675 2_655
O6 Cu1 O6 180 6_575 2_655
C1 O2 U1 130.2(7) . .
C7 O4 Cu1 122.5(8) . .
C7 O5 U1 131.6(8) . .
Cu1 O6 H6A 125(5) . .
Cu1 O6 H6B 127(8) . .
H6A O6 H6B 102(5) . .
O3 C1 O2 127.0(11) . .
O3 C1 C2 119.2(10) . .
O2 C1 C2 113.8(9) . .
N1 C2 C3 123.8(11) . .
N1 C2 C1 113.0(10) . .
C3 C2 C1 123.1(10) . .
C2 C3 C4 118.1(11) . .
C2 C3 H3 120.9 . .
C4 C3 H3 120.9 . .
C5 C4 C3 118.8(11) . .
C5 C4 H4 120.6 . .
C3 C4 H4 120.6 . .
C6 C5 C4 118.4(12) . .
C6 C5 H5 120.8 . .
C4 C5 H5 120.8 . .
N1 C6 C5 123.5(11) . .
N1 C6 C7 112.7(10) . .
C5 C6 C7 123.8(11) . .
O5 C7 O4 126.3(11) . .
O5 C7 C6 115.2(11) . .
O4 C7 C6 118.5(11) . .
C2 N1 C6 117.2(10) . .
C2 N1 U1 123.1(8) . .
C6 N1 U1 119.7(7) . .

loop_
_geom_bond_atom_site_label_1
_geom_bond_atom_site_label_2
_geom_bond_distance
_geom_bond_site_symmetry_2
U1 O1 1.751(11) .
U1 O1 1.751(11) 5_676
U1 O5 2.378(10) 5_676
U1 O5 2.378(10) .
U1 O2 2.493(8) .
U1 O2 2.493(8) 5_676
U1 N1 2.617(10) 5_676
U1 N1 2.617(10) .
Cu1 O4 1.977(8) .
Cu1 O4 1.977(8) 5_675
Cu1 O6 2.155(12) .
Cu1 O6 2.155(12) 5_675
Cu1 O6 2.155(12) 6_575
Cu1 O6 2.155(12) 2_655
O2 C1 1.266(14) .
O3 C1 1.245(13) .
O4 C7 1.255(15) .
O5 C7 1.247(16) .
O6 H6A 0.84(2) .
O6 H6B 0.84(2) .
C1 C2 1.517(16) .
C2 N1 1.333(15) .
C2 C3 1.391(16) .
C3 C4 1.395(17) .
C3 H3 0.95 .
C4 C5 1.390(17) .
C4 H4 0.95 .
C5 C6 1.386(17) .
C5 H5 0.95 .
C6 N1 1.346(16) .
C6 C7 1.484(16) .
